data_4349674
loop_
_publ_author_name
'Gao, Hong-Ling'
'Wang, Ni-Ni'
'Wang, Wen-Min'
'Shen, Hai-Yun'
'Zhou, Xiao-Pu'
'Chang, Yi-Xin'
'Zhang, Ru-Xia'
'Cui, Jian-Zhong'

_publ_section_title
;
 Fine-tuning the magnetocaloric effect and SMMs behaviors of coplanar RE4
 complexes by \b-diketonate coligands
;
_journal_issue 5
_journal_name_full 'Inorganic Chemistry Frontiers'
_journal_page_first 860
_journal_paper_doi 10.1039/C7QI00034K
_journal_volume 4
_journal_year 2017
_chemical_formula_sum 'C158 H124 Lu4 N16 O16 S6'
_chemical_formula_weight 3394.96
_space_group_crystal_system triclinic
_space_group_IT_number 2
_space_group_name_Hall '-P 1'
_space_group_name_H-M_alt 'P -1'
_atom_sites_solution_hydrogens geom
_atom_sites_solution_primary direct
_atom_sites_solution_secondary difmap
_audit_creation_method SHELXL-2014/7
_audit_update_record
;
2016-05-20 deposited with the CCDC.
2017-03-03 downloaded from the CCDC.
;
_cell_angle_alpha 77.796(5)
_cell_angle_beta 70.784(4)
_cell_angle_gamma 76.826(5)
_cell_formula_units_Z 1
_cell_length_a 15.1083(7)
_cell_length_b 16.1672(8)
_cell_length_c 16.4663(7)
_cell_measurement_reflns_used 11243
_cell_measurement_temperature 113(2)
_cell_measurement_theta_max 27.5
_cell_measurement_theta_min 3.1
_cell_volume 3657.1(3)
_computing_cell_refinement 'CrystalClear-SM Expert 2.1 b42'
_computing_data_collection 'CrystalClear-SM Expert 2.1 b42 (Rigaku, 2015)'
_computing_data_reduction 'CrystalClear-SM Expert 2.1 b42'
_computing_molecular_graphics 'CrystalStructure 4.1'
_computing_publication_material 'CrystalStructure 4.1 (Rigaku, 2014)'
_computing_structure_refinement 'SHELXL-2014/7 (Sheldrick, 2014)'
_computing_structure_solution 'SHELXS-97 (Sheldrick, 1990)'
_diffrn_ambient_temperature 113(2)
_diffrn_detector_area_resol_mean 5.814
_diffrn_measured_fraction_theta_full 0.991
_diffrn_measured_fraction_theta_max 0.991
_diffrn_measurement_device_type 'Rigaku XtaLAB P200'
_diffrn_measurement_method '\w and \f scans'
_diffrn_radiation_type MoK\a
_diffrn_radiation_wavelength 0.71073
_diffrn_reflns_av_R_equivalents 0.0254
_diffrn_reflns_av_unetI/netI 0.0243
_diffrn_reflns_Laue_measured_fraction_full 0.991
_diffrn_reflns_Laue_measured_fraction_max 0.991
_diffrn_reflns_limit_h_max 17
_diffrn_reflns_limit_h_min -17
_diffrn_reflns_limit_k_max 19
_diffrn_reflns_limit_k_min -19
_diffrn_reflns_limit_l_max 19
_diffrn_reflns_limit_l_min -19
_diffrn_reflns_number 40041
_diffrn_reflns_point_group_measured_fraction_full 0.991
_diffrn_reflns_point_group_measured_fraction_max 0.991
_diffrn_reflns_theta_full 25.019
_diffrn_reflns_theta_max 25.019
_diffrn_reflns_theta_min 3.104
_exptl_absorpt_coefficient_mu 2.831
_exptl_absorpt_correction_T_max 0.7276
_exptl_absorpt_correction_T_min 0.6014
_exptl_absorpt_correction_type multi-scan
_exptl_absorpt_process_details 'REQAB (Rigaku, 1998)'
_exptl_crystal_colour Colorless
_exptl_crystal_density_diffrn 1.542
_exptl_crystal_density_method 'not measured'
_exptl_crystal_description Prism
_exptl_crystal_F_000 1692
_exptl_crystal_size_max 0.200
_exptl_crystal_size_mid 0.180
_exptl_crystal_size_min 0.120
_refine_diff_density_max 1.377
_refine_diff_density_min -0.794
_refine_diff_density_rms 0.078
_refine_ls_extinction_method none
_refine_ls_goodness_of_fit_ref 1.040
_refine_ls_hydrogen_treatment constr
_refine_ls_matrix_type full
_refine_ls_number_parameters 1019
_refine_ls_number_reflns 12789
_refine_ls_number_restraints 231
_refine_ls_restrained_S_all 1.072
_refine_ls_R_factor_all 0.0305
_refine_ls_R_factor_gt 0.0259
_refine_ls_shift/su_max 0.002
_refine_ls_shift/su_mean 0.000
_refine_ls_structure_factor_coef Fsqd
_refine_ls_weighting_details 'w=1/[\s^2^(Fo^2^)+(0.0397P)^2^+3.1914P] where P=(Fo^2^+2Fc^2^)/3'
_refine_ls_weighting_scheme calc
_refine_ls_wR_factor_gt 0.0683
_refine_ls_wR_factor_ref 0.0700
_reflns_Friedel_coverage 0.000
_reflns_number_gt 11194
_reflns_number_total 12789
_reflns_threshold_expression 'I > 2\s(I)'
_cod_data_source_file c7qi00034k2.cif
_cod_data_source_block shelx_sq
_cod_depositor_comments
;
The following automatic conversions were performed:

data item '_exptl_absorpt_correction_type' value 'MULTI-SCAN' was
changed to 'multi-scan' in accordance with the
/home/saulius/struct/COD-crude-data/automatic-downloads/DataCite-retrospective/RSC/depositions/lib/dictionaries/cif_core.dic
dictionary named 'cif_core.dic' version 2.4.2 last updated on
2011-04-26.

Automatic conversion script
Id: cif_fix_values 6909 2019-04-08 15:41:33Z antanas 
;
_cod_database_code 4349674
_shelx_shelxl_version_number 2014/7
_shelx_space_group_comment
; 
The symmetry employed for this shelxl refinement is uniquely defined 
by the following loop, which should always be used as a source of 
symmetry information in preference to the above space-group names. 
They are only intended as comments. 
;
_shelx_estimated_absorpt_t_min 0.601
_shelx_estimated_absorpt_t_max 0.728

loop_
_space_group_symop_operation_xyz
'x, y, z'
'-x, -y, -z'

loop_
_atom_site_label
_atom_site_type_symbol
_atom_site_fract_x
_atom_site_fract_y
_atom_site_fract_z
_atom_site_U_iso_or_equiv
_atom_site_adp_type
_atom_site_occupancy
_atom_site_site_symmetry_order
_atom_site_calc_flag
_atom_site_refinement_flags_posn
_atom_site_refinement_flags_adp
_atom_site_refinement_flags_occupancy
_atom_site_disorder_assembly
_atom_site_disorder_group
Lu1 Lu 0.42691(2) 0.56451(2) 0.08808(2) 0.02683(5) Uani 1 1 d . . . . .
Lu2 Lu 0.35689(2) 0.37192(2) 0.09294(2) 0.02744(5) Uani 1 1 d . . . . .
S1 S 0.07203(11) 1.10328(11) -0.12315(16) 0.1284(9) Uani 1 1 d . . . . .
S2 S -0.23304(7) 0.52158(8) 0.56969(7) 0.0543(3) Uani 1 1 d . . . . .
O1 O 0.49137(15) 0.68104(14) -0.00009(15) 0.0317(5) Uani 1 1 d . . . . .
O2 O 0.28903(15) 0.50130(14) 0.14396(15) 0.0323(5) Uani 1 1 d . . . . .
O3 O 0.45581(15) 0.41937(14) 0.14683(14) 0.0307(5) Uani 1 1 d . . . . .
O4 O 0.33710(17) 0.65812(17) 0.18182(18) 0.0453(6) Uani 1 1 d . . . . .
O5 O 0.51157(18) 0.57226(16) 0.17756(15) 0.0402(6) Uani 1 1 d . . . . .
O6 O 0.25512(15) 0.42382(14) 0.00983(16) 0.0341(5) Uani 1 1 d . . . . .
O7 O 0.31134(16) 0.25476(14) 0.07612(16) 0.0355(5) Uani 1 1 d . . . . .
O8 O 0.42092(14) 0.48041(13) -0.00735(14) 0.0267(5) Uani 1 1 d . . . . .
H8 H 0.3791 0.5111 -0.0444 0.032 Uiso 1 1 calc R U . . .
N1 N 0.31458(19) 0.66189(18) 0.01485(19) 0.0345(6) Uani 1 1 d . . . . .
N2 N 0.2334(2) 0.9629(2) -0.0974(3) 0.0656(11) Uani 1 1 d . . . . .
N3 N 0.20917(19) 0.36151(18) 0.22011(18) 0.0324(6) Uani 1 1 d . . . . .
N4 N -0.0558(2) 0.5311(2) 0.4113(2) 0.0440(8) Uani 1 1 d . . . . .
N5 N 0.4196(2) 0.25878(18) 0.19644(19) 0.0350(7) Uani 1 1 d . . . . .
N6 N 0.6899(2) 0.1706(2) 0.3104(2) 0.0506(8) Uani 1 1 d . . . . .
C1 C 0.2297(2) 0.6509(2) 0.0173(3) 0.0403(8) Uani 1 1 d . . . . .
H1A H 0.2137 0.5951 0.0378 0.048 Uiso 1 1 calc R U . . .
C2 C 0.1621(3) 0.7166(3) -0.0087(3) 0.0488(10) Uani 1 1 d . . . . .
H2A H 0.1021 0.7053 -0.0061 0.059 Uiso 1 1 calc R U . . .
C3 C 0.1837(3) 0.7972(3) -0.0379(3) 0.0536(11) Uani 1 1 d . . . . .
H3A H 0.1383 0.8427 -0.0552 0.064 Uiso 1 1 calc R U . . .
C4 C 0.2727(3) 0.8130(2) -0.0423(3) 0.0457(9) Uani 1 1 d . . . . .
C5 C 0.3011(3) 0.8951(2) -0.0719(3) 0.0518(11) Uani 1 1 d . . . . .
C6 C 0.3879(3) 0.9043(2) -0.0678(3) 0.0485(10) Uani 1 1 d . . . . .
H6A H 0.4053 0.9597 -0.0830 0.058 Uiso 1 1 calc R U . . .
C7 C 0.4514(3) 0.8337(2) -0.0416(3) 0.0399(8) Uani 1 1 d . . . . .
H7A H 0.5107 0.8426 -0.0396 0.048 Uiso 1 1 calc R U . . .
C8 C 0.4302(2) 0.7520(2) -0.0187(2) 0.0342(8) Uani 1 1 d . . . . .
C9 C 0.3373(2) 0.7422(2) -0.0151(2) 0.0371(8) Uani 1 1 d . . . . .
C10 C 0.2600(3) 1.0291(3) -0.1489(4) 0.0673(14) Uani 1 1 d . . . . .
H10A H 0.3261 1.0304 -0.1740 0.081 Uiso 1 1 calc R U . . .
C11 C 0.1915(3) 1.1031(3) -0.1705(4) 0.0728(15) Uani 1 1 d . . . . .
C12 C 0.2097(4) 1.1790(3) -0.2242(4) 0.0769(16) Uani 1 1 d . . . . .
C13 C 0.1248(4) 1.2379(3) -0.2247(5) 0.0885(19) Uani 1 1 d . . . . .
H13A H 0.1232 1.2938 -0.2575 0.106 Uiso 1 1 calc R U . . .
C14 C 0.0475(5) 1.2066(4) -0.1745(5) 0.112(3) Uani 1 1 d . . . . .
H14 H -0.0152 1.2381 -0.1675 0.134 Uiso 1 1 calc R U . . .
C15 C 0.3018(5) 1.1990(4) -0.2765(6) 0.129(3) Uani 1 1 d . . . . .
H15A H 0.2941 1.2574 -0.3084 0.193 Uiso 1 1 calc R U . . .
H15B H 0.3415 1.1951 -0.2388 0.193 Uiso 1 1 calc R U . . .
H15C H 0.3324 1.1581 -0.3179 0.193 Uiso 1 1 calc R U . . .
C16 C 0.1703(3) 0.2928(2) 0.2606(2) 0.0395(8) Uani 1 1 d . . . . .
H16A H 0.1996 0.2397 0.2397 0.047 Uiso 1 1 calc R U . . .
C17 C 0.0880(3) 0.2935(3) 0.3329(3) 0.0482(10) Uani 1 1 d . . . . .
H17A H 0.0649 0.2418 0.3614 0.058 Uiso 1 1 calc R U . . .
C18 C 0.0423(3) 0.3695(3) 0.3610(2) 0.0444(9) Uani 1 1 d . . . . .
H18A H -0.0135 0.3712 0.4094 0.053 Uiso 1 1 calc R U . . .
C19 C 0.0772(2) 0.4453(2) 0.3187(2) 0.0368(8) Uani 1 1 d . . . . .
C20 C 0.0305(2) 0.5283(2) 0.3421(2) 0.0397(8) Uani 1 1 d . . . . .
C21 C 0.0701(3) 0.5983(2) 0.2943(3) 0.0437(9) Uani 1 1 d . . . . .
H21A H 0.0380 0.6538 0.3075 0.052 Uiso 1 1 calc R U . . .
C22 C 0.1559(2) 0.5914(2) 0.2268(3) 0.0402(9) Uani 1 1 d . . . . .
H22A H 0.1805 0.6419 0.1957 0.048 Uiso 1 1 calc R U . . .
C23 C 0.2055(2) 0.5119(2) 0.2050(2) 0.0345(8) Uani 1 1 d . . . . .
C24 C 0.1631(2) 0.4384(2) 0.2492(2) 0.0317(7) Uani 1 1 d . . . . .
C25 C -0.0933(3) 0.6007(3) 0.4429(3) 0.0539(11) Uani 1 1 d . . . . .
H25A H -0.0613 0.6486 0.4205 0.065 Uiso 1 1 calc R U . . .
C26 C -0.1829(3) 0.6101(3) 0.5115(3) 0.0522(10) Uani 1 1 d . . . . .
C27 C -0.2365(3) 0.6851(3) 0.5389(3) 0.0590(12) Uani 1 1 d . . . . .
C28 C -0.3198(3) 0.6685(4) 0.6068(3) 0.0711(14) Uani 1 1 d . . . . .
H28A H -0.3666 0.7128 0.6334 0.085 Uiso 1 1 calc R U . . .
C29 C -0.3272(3) 0.5850(4) 0.6306(3) 0.0660(14) Uani 1 1 d . . . . .
H29 H -0.3784 0.5638 0.6757 0.079 Uiso 1 1 calc R U . . .
C30 C -0.2130(4) 0.7735(4) 0.5031(3) 0.0791(15) Uani 1 1 d . . . . .
H30A H -0.2632 0.8158 0.5342 0.119 Uiso 1 1 calc R U . . .
H30B H -0.1521 0.7763 0.5107 0.119 Uiso 1 1 calc R U . . .
H30C H -0.2083 0.7861 0.4411 0.119 Uiso 1 1 calc R U . . .
C31 C 0.3983(3) 0.1805(2) 0.2257(3) 0.0442(9) Uani 1 1 d . . . . .
H31A H 0.3454 0.1677 0.2147 0.053 Uiso 1 1 calc R U . . .
C32 C 0.4496(3) 0.1161(3) 0.2719(3) 0.0485(10) Uani 1 1 d . . . . .
H32A H 0.4304 0.0616 0.2933 0.058 Uiso 1 1 calc R U . . .
C33 C 0.5273(3) 0.1323(3) 0.2857(3) 0.0486(10) Uani 1 1 d . . . . .
H33A H 0.5635 0.0888 0.3161 0.058 Uiso 1 1 calc R U . . .
C34 C 0.5542(3) 0.2136(2) 0.2550(2) 0.0387(8) Uani 1 1 d . . . . .
C35 C 0.6357(3) 0.2354(2) 0.2657(2) 0.0425(9) Uani 1 1 d . . . . .
C36 C 0.6534(3) 0.3177(3) 0.2368(3) 0.0440(9) Uani 1 1 d . . . . .
H36A H 0.7073 0.3325 0.2443 0.053 Uiso 1 1 calc R U . . .
C37 C 0.5943(3) 0.3809(2) 0.1964(2) 0.0381(8) Uani 1 1 d . . . . .
H37A H 0.6085 0.4374 0.1779 0.046 Uiso 1 1 calc R U . . .
C38 C 0.5157(2) 0.3621(2) 0.1831(2) 0.0333(8) Uani 1 1 d . . . . .
C39 C 0.4963(2) 0.2769(2) 0.2119(2) 0.0337(8) Uani 1 1 d . . . . .
C40 C 0.7782(3) 0.1697(3) 0.2911(3) 0.0529(10) Uani 1 1 d D . . . .
H40A H 0.8072 0.2084 0.2428 0.064 Uiso 1 1 calc R U . A 1
S3 S 0.79089(18) 0.0449(2) 0.43112(18) 0.1058(13) Uani 0.628(5) 1 d D U P B 1
C41 C 0.8366(5) 0.1108(4) 0.3408(5) 0.0573(13) Uani 0.628(5) 1 d D U P B 1
C42 C 0.9300(7) 0.1034(6) 0.3283(7) 0.0723(16) Uani 0.628(5) 1 d D U P B 1
C43 C 0.9689(9) 0.0443(6) 0.3918(6) 0.070(2) Uani 0.628(5) 1 d D U P B 1
H43 H 1.0335 0.0324 0.3917 0.084 Uiso 0.628(5) 1 calc R U P B 1
C44 C 0.8974(6) 0.0094(5) 0.4507(6) 0.085(3) Uani 0.628(5) 1 d D U P B 1
H44 H 0.9056 -0.0317 0.4994 0.102 Uiso 0.628(5) 1 calc R U P B 1
C45 C 0.9959(6) 0.1530(6) 0.2513(7) 0.090(3) Uani 0.628(5) 1 d D U P B 1
H45A H 1.0609 0.1373 0.2556 0.135 Uiso 0.628(5) 1 calc R U P B 1
H45B H 0.9947 0.1385 0.1968 0.135 Uiso 0.628(5) 1 calc R U P B 1
H45C H 0.9742 0.2148 0.2521 0.135 Uiso 0.628(5) 1 calc R U P B 1
S3' S 0.9515(3) 0.1204(3) 0.3211(4) 0.0723(16) Uani 0.372(5) 1 d D . P B 2
C41' C 0.8404(7) 0.1031(7) 0.3325(8) 0.0573(13) Uani 0.372(5) 1 d D . P B 2
C42' C 0.8190(10) 0.0286(8) 0.3796(7) 0.1058(13) Uani 0.372(5) 1 d D . P B 2
C43' C 0.8932(10) -0.0246(10) 0.4133(9) 0.085(3) Uani 0.372(5) 1 d D . P B 2
H43' H 0.8927 -0.0796 0.4479 0.102 Uiso 0.372(5) 1 calc R U P B 2
C44' C 0.9629(15) 0.0222(7) 0.3841(9) 0.070(2) Uani 0.372(5) 1 d D . P B 2
H44' H 1.0205 0.0002 0.3988 0.084 Uiso 0.372(5) 1 calc R U P B 2
C45' C 0.7318(12) -0.0067(9) 0.4020(12) 0.153(9) Uani 0.372(5) 1 d D U P B 2
H45D H 0.7387 -0.0632 0.4377 0.230 Uiso 0.372(5) 1 calc R U P B 2
H45E H 0.6783 0.0320 0.4347 0.230 Uiso 0.372(5) 1 calc R U P B 2
H45F H 0.7199 -0.0126 0.3487 0.230 Uiso 0.372(5) 1 calc R U P B 2
C46 C 0.1928(5) 0.7711(6) 0.2802(5) 0.050(3) Uani 0.478(16) 1 d G U P C 1
H46 H 0.2090 0.7792 0.2186 0.060 Uiso 0.478(16) 1 calc R U P C 1
C47 C 0.1110(5) 0.8194(5) 0.3279(6) 0.058(3) Uani 0.478(16) 1 d G U P C 1
H47 H 0.0714 0.8605 0.2988 0.069 Uiso 0.478(16) 1 calc R U P C 1
C48 C 0.0874(6) 0.8076(5) 0.4181(6) 0.061(4) Uani 0.478(16) 1 d G U P C 1
H48 H 0.0315 0.8406 0.4507 0.073 Uiso 0.478(16) 1 calc R U P C 1
C49 C 0.1454(7) 0.7475(5) 0.4606(5) 0.057(3) Uani 0.478(16) 1 d G U P C 1
H49 H 0.1292 0.7395 0.5223 0.068 Uiso 0.478(16) 1 calc R U P C 1
C50 C 0.2271(6) 0.6992(5) 0.4130(5) 0.051(3) Uani 0.478(16) 1 d G U P C 1
H50 H 0.2668 0.6582 0.4420 0.062 Uiso 0.478(16) 1 calc R U P C 1
C51 C 0.2508(5) 0.7111(6) 0.3228(5) 0.044(3) Uani 0.478(16) 1 d DG U P C 1
C46' C 0.1844(5) 0.7864(5) 0.2433(6) 0.057(3) Uani 0.522(16) 1 d G U P C 2
H46' H 0.2099 0.7942 0.1817 0.068 Uiso 0.522(16) 1 calc R U P C 2
C47' C 0.0974(5) 0.8342(5) 0.2825(8) 0.079(4) Uani 0.522(16) 1 d G U P C 2
H47' H 0.0634 0.8747 0.2478 0.094 Uiso 0.522(16) 1 calc R U P C 2
C48' C 0.0602(5) 0.8226(5) 0.3725(9) 0.077(4) Uani 0.522(16) 1 d G U P C 2
H48' H 0.0007 0.8553 0.3994 0.092 Uiso 0.522(16) 1 calc R U P C 2
C49' C 0.1099(7) 0.7633(5) 0.4234(7) 0.074(4) Uani 0.522(16) 1 d G U P C 2
H49' H 0.0845 0.7555 0.4849 0.089 Uiso 0.522(16) 1 calc R U P C 2
C50' C 0.1969(6) 0.7155(5) 0.3841(6) 0.062(3) Uani 0.522(16) 1 d G U P C 2
H50' H 0.2310 0.6750 0.4189 0.074 Uiso 0.522(16) 1 calc R U P C 2
C51' C 0.2342(4) 0.7270(5) 0.2941(6) 0.045(3) Uani 0.522(16) 1 d DG U P C 2
C52 C 0.3308(3) 0.6662(3) 0.2579(3) 0.0615(13) Uani 1 1 d D . . . .
C53 C 0.4022(4) 0.6310(4) 0.2976(3) 0.0819(18) Uani 1 1 d . . . . .
H53A H 0.3897 0.6355 0.3570 0.098 Uiso 1 1 calc R U . . .
C54 C 0.4910(3) 0.5895(3) 0.2534(3) 0.0562(11) Uani 1 1 d D . . . .
C55 C 0.5652(5) 0.5821(5) 0.2944(4) 0.052(3) Uani 0.588(9) 1 d DG U P D 1
C56 C 0.5445(4) 0.5778(6) 0.3838(4) 0.078(3) Uani 0.588(9) 1 d G U P D 1
H56 H 0.4802 0.5853 0.4192 0.094 Uiso 0.588(9) 1 calc R U P D 1
C57 C 0.6178(5) 0.5625(6) 0.4213(3) 0.091(4) Uani 0.588(9) 1 d G U P D 1
H57 H 0.6037 0.5596 0.4824 0.109 Uiso 0.588(9) 1 calc R U P D 1
C58 C 0.7119(4) 0.5515(6) 0.3694(5) 0.073(3) Uani 0.588(9) 1 d G U P D 1
H58 H 0.7621 0.5411 0.3951 0.087 Uiso 0.588(9) 1 calc R U P D 1
C59 C 0.7327(5) 0.5558(6) 0.2800(5) 0.077(5) Uani 0.588(9) 1 d G U P D 1
H59 H 0.7970 0.5483 0.2446 0.092 Uiso 0.588(9) 1 calc R U P D 1
C60 C 0.6593(6) 0.5711(7) 0.2425(3) 0.067(7) Uani 0.588(9) 1 d G U P D 1
H60 H 0.6735 0.5741 0.1814 0.081 Uiso 0.588(9) 1 calc R U P D 1
C55' C 0.5749(6) 0.5481(6) 0.2967(5) 0.046(3) Uani 0.412(9) 1 d DG U P D 2
C56' C 0.5618(5) 0.5049(8) 0.3812(5) 0.074(4) Uani 0.412(9) 1 d G U P D 2
H56' H 0.5007 0.4927 0.4154 0.089 Uiso 0.412(9) 1 calc R U P D 2
C57' C 0.6381(6) 0.4796(9) 0.4155(5) 0.100(5) Uani 0.412(9) 1 d G U P D 2
H57' H 0.6291 0.4502 0.4733 0.120 Uiso 0.412(9) 1 calc R U P D 2
C58' C 0.7275(5) 0.4975(8) 0.3654(6) 0.076(4) Uani 0.412(9) 1 d G U P D 2
H58' H 0.7796 0.4802 0.3889 0.091 Uiso 0.412(9) 1 calc R U P D 2
C59' C 0.7406(5) 0.5406(8) 0.2809(6) 0.063(6) Uani 0.412(9) 1 d G U P D 2
H59' H 0.8017 0.5528 0.2467 0.076 Uiso 0.412(9) 1 calc R U P D 2
C60' C 0.6643(7) 0.5659(7) 0.2466(5) 0.043(7) Uani 0.412(9) 1 d G U P D 2
H60' H 0.6733 0.5954 0.1888 0.052 Uiso 0.412(9) 1 calc R U P D 2
C61 C 0.1568(3) 0.5366(2) -0.0950(3) 0.0423(9) Uani 1 1 d . . . . .
H61A H 0.2084 0.5534 -0.0852 0.051 Uiso 1 1 calc R U . . .
C62 C 0.1004(3) 0.5958(3) -0.1398(3) 0.0477(10) Uani 1 1 d . . . . .
H62A H 0.1130 0.6527 -0.1599 0.057 Uiso 1 1 calc R U . . .
C63 C 0.0258(3) 0.5716(3) -0.1552(3) 0.0502(10) Uani 1 1 d . . . . .
H63A H -0.0131 0.6120 -0.1855 0.060 Uiso 1 1 calc R U . . .
C64 C 0.0081(3) 0.4886(3) -0.1263(3) 0.0500(10) Uani 1 1 d . . . . .
H64A H -0.0424 0.4717 -0.1377 0.060 Uiso 1 1 calc R U . . .
C65 C 0.0636(3) 0.4301(3) -0.0810(3) 0.0453(9) Uani 1 1 d . . . . .
H65A H 0.0504 0.3734 -0.0609 0.054 Uiso 1 1 calc R U . . .
C66 C 0.1388(2) 0.4532(2) -0.0641(2) 0.0382(8) Uani 1 1 d . . . . .
C67 C 0.2001(2) 0.3920(2) -0.0143(2) 0.0358(8) Uani 1 1 d . . . . .
C68 C 0.1943(3) 0.3051(2) 0.0031(3) 0.0478(10) Uani 1 1 d . . . . .
H68A H 0.1515 0.2876 -0.0185 0.057 Uiso 1 1 calc R U . . .
C69 C 0.2456(3) 0.2417(2) 0.0494(3) 0.0412(9) Uani 1 1 d D . . . .
C70 C 0.2300(7) 0.1502(4) 0.0624(8) 0.041(4) Uani 0.5 1 d DG . P E 1
C71 C 0.2891(8) 0.0840(7) 0.0981(12) 0.052(6) Uani 0.5 1 d G . P E 1
H71 H 0.3414 0.0959 0.1109 0.063 Uiso 0.5 1 calc R U P E 1
C72 C 0.2715(10) 0.0003(5) 0.1152(12) 0.086(11) Uani 0.5 1 d G . P E 1
H72 H 0.3119 -0.0450 0.1396 0.103 Uiso 0.5 1 calc R U P E 1
C73 C 0.1950(9) -0.0171(4) 0.0965(9) 0.072(5) Uani 0.5 1 d G . P E 1
H73 H 0.1830 -0.0743 0.1082 0.086 Uiso 0.5 1 calc R U P E 1
C74 C 0.1359(7) 0.0491(5) 0.0608(6) 0.075(3) Uani 0.5 1 d G . P E 1
H74 H 0.0836 0.0371 0.0480 0.090 Uiso 0.5 1 calc R U P E 1
C75 C 0.1534(6) 0.1327(4) 0.0437(6) 0.061(3) Uani 0.5 1 d G . P E 1
H75 H 0.1131 0.1780 0.0193 0.073 Uiso 0.5 1 calc R U P E 1
C70' C 0.2182(7) 0.1533(5) 0.0775(9) 0.052(5) Uani 0.5 1 d DG . P E 2
C71' C 0.2889(6) 0.0832(7) 0.0869(12) 0.051(6) Uani 0.5 1 d G . P E 2
H71' H 0.3521 0.0916 0.0768 0.061 Uiso 0.5 1 calc R U P E 2
C72' C 0.2672(7) 0.0007(6) 0.1109(11) 0.049(6) Uani 0.5 1 d G . P E 2
H72' H 0.3155 -0.0472 0.1172 0.059 Uiso 0.5 1 calc R U P E 2
C73' C 0.1747(8) -0.0116(4) 0.1256(8) 0.076(5) Uani 0.5 1 d G . P E 2
H73' H 0.1599 -0.0679 0.1420 0.091 Uiso 0.5 1 calc R U P E 2
C74' C 0.1040(6) 0.0585(5) 0.1162(6) 0.074(3) Uani 0.5 1 d G . P E 2
H74' H 0.0409 0.0501 0.1263 0.089 Uiso 0.5 1 calc R U P E 2
C75' C 0.1258(6) 0.1410(4) 0.0922(6) 0.060(3) Uani 0.5 1 d G . P E 2
H75' H 0.0775 0.1889 0.0858 0.072 Uiso 0.5 1 calc R U P E 2
N7 N 0.5156(6) 0.0709(5) 0.8413(7) 0.184(4) Uani 1 1 d . U . . .
N8 N 0.7960(4) -0.0778(3) 0.6582(4) 0.0932(15) Uani 1 1 d . . . . .
C76 C 0.4880(4) 0.1397(4) 0.8451(5) 0.0895(18) Uani 1 1 d . U . . .
C77 C 0.4508(5) 0.2210(4) 0.8599(4) 0.0863(17) Uani 1 1 d . U . . .
H77A H 0.4603 0.2597 0.8043 0.129 Uiso 1 1 calc R U . . .
H77B H 0.3826 0.2252 0.8903 0.129 Uiso 1 1 calc R U . . .
H77C H 0.4826 0.2373 0.8958 0.129 Uiso 1 1 calc R U . . .
C78 C 0.7600(4) -0.0093(4) 0.6546(5) 0.0877(19) Uani 1 1 d . . . . .
C79 C 0.7108(7) 0.0795(5) 0.6511(8) 0.180(5) Uani 1 1 d . . . . .
H79A H 0.7440 0.1137 0.6703 0.270 Uiso 1 1 calc R U . . .
H79B H 0.6453 0.0817 0.6894 0.270 Uiso 1 1 calc R U . . .
H79C H 0.7101 0.1028 0.5913 0.270 Uiso 1 1 calc R U . . .

loop_
_atom_site_aniso_label
_atom_site_aniso_U_11
_atom_site_aniso_U_22
_atom_site_aniso_U_33
_atom_site_aniso_U_23
_atom_site_aniso_U_13
_atom_site_aniso_U_12
Lu1 0.01954(8) 0.02937(8) 0.02852(8) -0.00631(6) -0.00411(6) -0.00079(6)
Lu2 0.02024(8) 0.02812(8) 0.03172(9) -0.00355(6) -0.00714(6) -0.00133(6)
S1 0.0506(8) 0.0844(11) 0.203(2) 0.0500(13) -0.0353(11) 0.0116(8)
S2 0.0400(6) 0.0899(8) 0.0359(5) -0.0209(5) -0.0006(4) -0.0221(5)
O1 0.0219(11) 0.0314(12) 0.0379(13) -0.0066(10) -0.0075(10) 0.0026(9)
O2 0.0220(12) 0.0342(12) 0.0356(13) -0.0084(10) -0.0020(10) -0.0019(9)
O3 0.0270(12) 0.0351(12) 0.0301(12) -0.0045(10) -0.0103(10) -0.0030(10)
O4 0.0327(14) 0.0479(15) 0.0504(16) -0.0231(13) 0.0044(12) -0.0076(11)
O5 0.0467(15) 0.0455(14) 0.0323(13) -0.0080(11) -0.0142(12) -0.0096(12)
O6 0.0248(12) 0.0352(12) 0.0449(14) -0.0051(10) -0.0144(11) -0.0048(10)
O7 0.0314(13) 0.0309(12) 0.0448(14) -0.0059(10) -0.0125(11) -0.0045(10)
O8 0.0191(11) 0.0299(11) 0.0298(12) -0.0037(9) -0.0099(9) 0.0016(9)
N1 0.0227(15) 0.0325(15) 0.0426(17) -0.0045(12) -0.0063(13) 0.0004(12)
N2 0.039(2) 0.0357(19) 0.116(3) -0.001(2) -0.032(2) 0.0077(15)
N3 0.0228(14) 0.0356(15) 0.0373(16) -0.0053(12) -0.0077(12) -0.0041(12)
N4 0.0285(16) 0.061(2) 0.0400(18) -0.0178(16) 0.0005(14) -0.0099(15)
N5 0.0291(15) 0.0358(16) 0.0363(16) -0.0018(12) -0.0077(13) -0.0043(12)
N6 0.0393(19) 0.054(2) 0.054(2) 0.0036(16) -0.0218(16) 0.0018(15)
C1 0.0252(18) 0.0387(19) 0.053(2) -0.0060(17) -0.0104(17) -0.0010(15)
C2 0.0223(18) 0.047(2) 0.072(3) -0.004(2) -0.0142(18) -0.0012(16)
C3 0.028(2) 0.043(2) 0.085(3) -0.009(2) -0.020(2) 0.0098(17)
C4 0.0291(19) 0.036(2) 0.065(3) -0.0065(18) -0.0132(18) 0.0061(15)
C5 0.031(2) 0.036(2) 0.081(3) -0.005(2) -0.017(2) 0.0065(16)
C6 0.040(2) 0.0307(19) 0.070(3) -0.0072(18) -0.015(2) 0.0008(16)
C7 0.0298(19) 0.0349(19) 0.053(2) -0.0086(16) -0.0113(17) -0.0015(15)
C8 0.0245(17) 0.0310(17) 0.0400(19) -0.0056(14) -0.0060(15) 0.0040(14)
C9 0.0253(18) 0.0338(18) 0.047(2) -0.0083(16) -0.0090(16) 0.0045(14)
C10 0.044(3) 0.038(2) 0.119(4) -0.004(3) -0.033(3) 0.0020(19)
C11 0.058(3) 0.037(2) 0.121(5) 0.000(3) -0.037(3) 0.002(2)
C12 0.071(3) 0.045(3) 0.117(5) 0.002(3) -0.046(3) 0.000(2)
C13 0.082(4) 0.045(3) 0.137(6) 0.009(3) -0.058(4) 0.010(3)
C14 0.073(4) 0.073(4) 0.154(7) 0.014(4) -0.036(4) 0.033(3)
C15 0.106(5) 0.077(4) 0.226(9) 0.052(5) -0.111(6) -0.035(4)
C16 0.038(2) 0.0388(19) 0.042(2) -0.0026(16) -0.0116(17) -0.0119(16)
C17 0.045(2) 0.047(2) 0.050(2) 0.0001(18) -0.0070(19) -0.0197(19)
C18 0.034(2) 0.056(2) 0.038(2) -0.0040(18) 0.0003(17) -0.0181(18)
C19 0.0267(18) 0.047(2) 0.0355(19) -0.0093(16) -0.0047(15) -0.0083(16)
C20 0.0249(18) 0.051(2) 0.042(2) -0.0146(17) -0.0025(16) -0.0080(16)
C21 0.0254(19) 0.045(2) 0.055(2) -0.0184(18) -0.0011(17) -0.0018(16)
C22 0.0271(19) 0.0389(19) 0.049(2) -0.0118(17) -0.0009(16) -0.0060(15)
C23 0.0215(17) 0.0382(19) 0.040(2) -0.0072(15) -0.0035(15) -0.0036(14)
C24 0.0240(17) 0.0396(18) 0.0311(17) -0.0044(14) -0.0075(14) -0.0064(14)
C25 0.035(2) 0.075(3) 0.049(2) -0.025(2) 0.0056(18) -0.017(2)
C26 0.038(2) 0.078(3) 0.042(2) -0.025(2) -0.0022(18) -0.011(2)
C27 0.047(3) 0.085(3) 0.040(2) -0.026(2) -0.0003(19) -0.006(2)
C28 0.048(3) 0.103(4) 0.045(3) -0.021(3) 0.006(2) 0.002(3)
C29 0.041(3) 0.111(4) 0.037(2) -0.015(3) 0.0049(19) -0.016(3)
C30 0.076(4) 0.082(4) 0.064(3) -0.025(3) 0.003(3) -0.006(3)
C31 0.042(2) 0.041(2) 0.047(2) 0.0038(17) -0.0149(18) -0.0092(17)
C32 0.045(2) 0.039(2) 0.057(3) 0.0090(18) -0.017(2) -0.0099(18)
C33 0.045(2) 0.045(2) 0.048(2) 0.0058(18) -0.0162(19) 0.0004(18)
C34 0.0329(19) 0.041(2) 0.0362(19) -0.0009(15) -0.0097(16) 0.0009(15)
C35 0.035(2) 0.048(2) 0.040(2) 0.0025(17) -0.0164(17) -0.0009(17)
C36 0.033(2) 0.055(2) 0.045(2) 0.0006(18) -0.0189(17) -0.0072(17)
C37 0.037(2) 0.044(2) 0.0346(19) 0.0011(15) -0.0133(16) -0.0108(16)
C38 0.0289(18) 0.0379(19) 0.0283(17) -0.0042(14) -0.0065(15) -0.0002(15)
C39 0.0282(18) 0.0379(18) 0.0299(18) -0.0006(14) -0.0049(14) -0.0050(15)
C40 0.045(2) 0.053(2) 0.057(3) 0.001(2) -0.021(2) 0.0005(19)
S3 0.0697(17) 0.128(2) 0.0792(19) 0.0292(16) -0.0232(14) 0.0223(15)
C41 0.043(2) 0.062(3) 0.059(3) -0.006(2) -0.018(2) 0.008(2)
C42 0.038(3) 0.076(3) 0.098(3) -0.008(2) -0.024(2) 0.0010(19)
C43 0.052(3) 0.077(5) 0.085(4) -0.015(4) -0.036(3) 0.009(4)
C44 0.070(4) 0.094(6) 0.080(6) -0.003(4) -0.037(4) 0.021(4)
C45 0.057(5) 0.091(6) 0.113(8) 0.012(6) -0.024(5) -0.020(5)
S3' 0.038(3) 0.076(3) 0.098(3) -0.008(2) -0.024(2) 0.0010(19)
C41' 0.043(2) 0.062(3) 0.059(3) -0.006(2) -0.018(2) 0.008(2)
C42' 0.0697(17) 0.128(2) 0.0792(19) 0.0292(16) -0.0232(14) 0.0223(15)
C43' 0.070(4) 0.094(6) 0.080(6) -0.003(4) -0.037(4) 0.021(4)
C44' 0.052(3) 0.077(5) 0.085(4) -0.015(4) -0.036(3) 0.009(4)
C45' 0.248(18) 0.054(9) 0.178(16) 0.053(10) -0.136(14) -0.018(11)
C46 0.052(6) 0.059(6) 0.037(5) -0.016(5) -0.003(4) -0.012(5)
C47 0.060(6) 0.053(5) 0.047(6) -0.025(5) 0.010(5) -0.005(4)
C48 0.057(6) 0.053(6) 0.053(6) -0.019(5) 0.006(5) 0.006(5)
C49 0.068(6) 0.049(5) 0.043(5) -0.020(4) 0.007(4) -0.012(4)
C50 0.053(6) 0.058(5) 0.039(5) -0.023(4) 0.003(4) -0.014(4)
C51 0.046(5) 0.054(5) 0.030(5) -0.015(4) 0.002(4) -0.016(4)
C46' 0.046(5) 0.047(5) 0.064(6) -0.019(5) 0.007(4) -0.005(4)
C47' 0.073(6) 0.057(5) 0.088(8) -0.024(5) 0.000(6) -0.002(5)
C48' 0.069(6) 0.062(6) 0.082(8) -0.036(5) 0.016(6) -0.009(5)
C49' 0.078(7) 0.070(7) 0.062(6) -0.033(5) 0.013(5) -0.017(6)
C50' 0.071(6) 0.058(5) 0.051(6) -0.025(4) 0.009(5) -0.025(5)
C51' 0.052(5) 0.046(5) 0.037(5) -0.018(4) 0.004(4) -0.023(4)
C52 0.048(3) 0.069(3) 0.066(3) -0.038(2) 0.018(2) -0.031(2)
C53 0.062(3) 0.152(6) 0.042(3) -0.048(3) 0.012(2) -0.049(3)
C54 0.056(3) 0.083(3) 0.035(2) -0.012(2) -0.003(2) -0.034(2)
C55 0.071(5) 0.056(6) 0.041(4) -0.005(3) -0.018(4) -0.032(4)
C56 0.071(5) 0.118(7) 0.054(5) -0.013(5) -0.023(4) -0.026(5)
C57 0.095(6) 0.140(8) 0.057(5) -0.015(5) -0.039(5) -0.034(6)
C58 0.082(6) 0.102(7) 0.058(5) -0.009(5) -0.038(4) -0.038(5)
C59 0.078(8) 0.095(7) 0.066(8) -0.022(6) -0.019(6) -0.026(6)
C60 0.070(9) 0.087(10) 0.056(9) -0.020(6) -0.023(7) -0.021(7)
C55' 0.048(6) 0.060(8) 0.038(5) -0.011(5) -0.016(4) -0.022(5)
C56' 0.059(6) 0.110(9) 0.051(6) 0.004(6) -0.024(5) -0.011(6)
C57' 0.086(8) 0.139(10) 0.069(7) 0.006(7) -0.036(6) -0.011(7)
C58' 0.068(7) 0.113(9) 0.059(6) -0.033(6) -0.028(5) -0.003(6)
C59' 0.052(8) 0.095(9) 0.054(9) -0.019(6) -0.024(7) -0.013(6)
C60' 0.044(9) 0.057(9) 0.029(8) -0.008(6) -0.009(6) -0.011(6)
C61 0.030(2) 0.045(2) 0.055(2) -0.0042(18) -0.0194(18) -0.0060(16)
C62 0.037(2) 0.046(2) 0.062(3) 0.0007(19) -0.024(2) -0.0051(17)
C63 0.036(2) 0.055(2) 0.062(3) -0.002(2) -0.026(2) -0.0009(18)
C64 0.030(2) 0.062(3) 0.064(3) -0.012(2) -0.0210(19) -0.0061(18)
C65 0.032(2) 0.046(2) 0.062(3) -0.0054(19) -0.0215(19) -0.0067(17)
C66 0.0250(18) 0.044(2) 0.046(2) -0.0087(16) -0.0120(16) -0.0029(15)
C67 0.0224(17) 0.0417(19) 0.042(2) -0.0073(16) -0.0090(15) -0.0038(15)
C68 0.040(2) 0.043(2) 0.072(3) -0.0051(19) -0.032(2) -0.0109(17)
C69 0.031(2) 0.0365(19) 0.053(2) -0.0109(17) -0.0087(17) -0.0024(15)
C70 0.033(7) 0.039(8) 0.054(7) -0.017(6) -0.004(5) -0.014(6)
C71 0.074(14) 0.018(7) 0.051(8) 0.000(5) -0.011(8) 0.004(7)
C72 0.12(2) 0.05(2) 0.08(2) -0.002(15) -0.021(19) -0.005(17)
C73 0.099(11) 0.035(6) 0.084(11) -0.017(6) -0.013(9) -0.029(6)
C74 0.088(9) 0.059(7) 0.092(9) -0.014(7) -0.025(7) -0.040(6)
C75 0.069(8) 0.044(5) 0.073(8) -0.012(5) -0.018(6) -0.019(5)
C70' 0.051(9) 0.040(9) 0.065(8) -0.010(6) -0.018(7) -0.003(6)
C71' 0.038(10) 0.061(12) 0.062(10) -0.027(8) -0.015(8) -0.009(8)
C72' 0.054(12) 0.027(13) 0.062(16) -0.015(10) -0.010(11) -0.005(10)
C73' 0.097(11) 0.042(7) 0.086(11) -0.010(6) -0.015(9) -0.022(7)
C74' 0.061(7) 0.061(7) 0.099(9) -0.003(7) -0.016(7) -0.026(6)
C75' 0.046(6) 0.050(6) 0.079(8) -0.009(5) -0.007(6) -0.017(4)
N7 0.144(6) 0.102(5) 0.340(11) -0.093(6) -0.084(7) -0.014(4)
N8 0.087(4) 0.072(3) 0.110(4) 0.003(3) -0.020(3) -0.021(3)
C76 0.076(4) 0.054(3) 0.157(5) -0.030(3) -0.047(4) -0.016(3)
C77 0.109(5) 0.084(4) 0.075(4) -0.028(3) -0.038(3) -0.004(3)
C78 0.063(3) 0.065(4) 0.140(6) -0.004(4) -0.030(4) -0.028(3)
C79 0.176(9) 0.068(5) 0.328(16) -0.032(7) -0.118(10) -0.015(5)

loop_
_atom_type_symbol
_atom_type_description
_atom_type_scat_dispersion_real
_atom_type_scat_dispersion_imag
_atom_type_scat_source
C C 0.0033 0.0016 'International Tables Vol C Tables 4.2.6.8 and 6.1.1.4'
H H 0.0000 0.0000 'International Tables Vol C Tables 4.2.6.8 and 6.1.1.4'
N N 0.0061 0.0033 'International Tables Vol C Tables 4.2.6.8 and 6.1.1.4'
O O 0.0106 0.0060 'International Tables Vol C Tables 4.2.6.8 and 6.1.1.4'
S S 0.1246 0.1234 'International Tables Vol C Tables 4.2.6.8 and 6.1.1.4'
Lu Lu -0.4720 5.8584 'International Tables Vol C Tables 4.2.6.8 and 6.1.1.4'

loop_
_geom_angle_atom_site_label_1
_geom_angle_atom_site_label_2
_geom_angle_atom_site_label_3
_geom_angle
_geom_angle_site_symmetry_1
_geom_angle_site_symmetry_3
O4 Lu1 O5 71.68(9) . .
O4 Lu1 O8 142.99(8) . 2_665
O5 Lu1 O8 78.51(8) . 2_665
O4 Lu1 O1 86.35(9) . .
O5 Lu1 O1 86.43(8) . .
O8 Lu1 O1 70.14(7) 2_665 .
O4 Lu1 O8 143.79(8) . .
O5 Lu1 O8 141.96(8) . .
O8 Lu1 O8 71.91(8) 2_665 .
O1 Lu1 O8 104.88(8) . .
O4 Lu1 O3 117.24(9) . .
O5 Lu1 O3 79.96(8) . .
O8 Lu1 O3 77.34(7) 2_665 .
O1 Lu1 O3 146.64(7) . .
O8 Lu1 O3 70.75(7) . .
O4 Lu1 O2 81.53(8) . .
O5 Lu1 O2 120.29(8) . .
O8 Lu1 O2 133.60(7) 2_665 .
O1 Lu1 O2 144.61(8) . .
O8 Lu1 O2 69.37(8) . .
O3 Lu1 O2 66.55(8) . .
O4 Lu1 N1 73.99(10) . .
O5 Lu1 N1 138.11(9) . .
O8 Lu1 N1 119.23(8) 2_665 .
O1 Lu1 N1 68.02(8) . .
O8 Lu1 N1 78.57(8) . .
O3 Lu1 N1 138.29(8) . .
O2 Lu1 N1 76.68(9) . .
O4 Lu1 Lu2 121.24(6) . .
O5 Lu1 Lu2 120.24(6) . .
O8 Lu1 Lu2 92.50(5) 2_665 .
O1 Lu1 Lu2 145.36(6) . .
O8 Lu1 Lu2 40.48(5) . .
O3 Lu1 Lu2 40.87(5) . .
O2 Lu1 Lu2 41.10(5) . .
N1 Lu1 Lu2 97.87(7) . .
O4 Lu1 Lu1 172.59(7) . 2_665
O5 Lu1 Lu1 111.60(6) . 2_665
O8 Lu1 Lu1 36.28(5) 2_665 2_665
O1 Lu1 Lu1 87.22(5) . 2_665
O8 Lu1 Lu1 35.63(5) . 2_665
O3 Lu1 Lu1 70.15(5) . 2_665
O2 Lu1 Lu1 101.73(5) . 2_665
N1 Lu1 Lu1 100.14(7) . 2_665
Lu2 Lu1 Lu1 63.470(6) . 2_665
O4 Lu1 Lu2 119.77(6) . 2_665
O5 Lu1 Lu2 84.19(6) . 2_665
O8 Lu1 Lu2 33.83(5) 2_665 2_665
O1 Lu1 Lu2 36.62(5) . 2_665
O8 Lu1 Lu2 84.32(5) . 2_665
O3 Lu1 Lu2 111.16(5) . 2_665
O2 Lu1 Lu2 153.00(6) . 2_665
N1 Lu1 Lu2 92.69(7) . 2_665
Lu2 Lu1 Lu2 118.668(6) . 2_665
Lu1 Lu1 Lu2 55.198(5) 2_665 2_665
O7 Lu2 O8 130.93(8) . .
O7 Lu2 O6 75.09(8) . .
O8 Lu2 O6 74.35(8) . .
O7 Lu2 O3 144.67(8) . .
O8 Lu2 O3 72.04(8) . .
O6 Lu2 O3 139.99(8) . .
O7 Lu2 O2 139.05(8) . .
O8 Lu2 O2 70.69(8) . .
O6 Lu2 O2 80.94(8) . .
O3 Lu2 O2 67.96(8) . .
O7 Lu2 O1 85.60(8) . 2_665
O8 Lu2 O1 68.85(7) . 2_665
O6 Lu2 O1 108.08(8) . 2_665
O3 Lu2 O1 79.16(8) . 2_665
O2 Lu2 O1 133.85(8) . 2_665
O7 Lu2 N5 77.87(9) . .
O8 Lu2 N5 132.67(8) . .
O6 Lu2 N5 151.17(9) . .
O3 Lu2 N5 68.13(9) . .
O2 Lu2 N5 114.56(9) . .
O1 Lu2 N5 79.38(8) 2_665 .
O7 Lu2 N3 78.15(9) . .
O8 Lu2 N3 135.74(8) . .
O6 Lu2 N3 85.80(9) . .
O3 Lu2 N3 103.66(8) . .
O2 Lu2 N3 67.31(8) . .
O1 Lu2 N3 155.23(8) 2_665 .
N5 Lu2 N3 79.01(9) . .
O7 Lu2 Lu1 171.70(6) . .
O8 Lu2 Lu1 41.15(5) . .
O6 Lu2 Lu1 98.23(6) . .
O3 Lu2 Lu1 41.76(5) . .
O2 Lu2 Lu1 42.09(5) . .
O1 Lu2 Lu1 91.95(5) 2_665 .
N5 Lu2 Lu1 109.50(7) . .
N3 Lu2 Lu1 106.60(6) . .
O7 Lu2 Lu1 113.61(6) . 2_665
O8 Lu2 Lu1 33.76(5) . 2_665
O6 Lu2 Lu1 93.98(6) . 2_665
O3 Lu2 Lu1 68.92(5) . 2_665
O2 Lu2 Lu1 100.60(6) . 2_665
O1 Lu2 Lu1 35.40(5) 2_665 2_665
N5 Lu2 Lu1 105.94(7) . 2_665
N3 Lu2 Lu1 167.80(6) . 2_665
Lu1 Lu2 Lu1 61.332(6) . 2_665
C11 S1 C14 90.2(3) . .
C29 S2 C26 91.3(2) . .
C8 O1 Lu1 117.33(19) . .
C8 O1 Lu2 127.0(2) . 2_665
Lu1 O1 Lu2 107.98(8) . 2_665
C23 O2 Lu2 122.3(2) . .
C23 O2 Lu1 138.2(2) . .
Lu2 O2 Lu1 96.81(8) . .
C38 O3 Lu2 119.2(2) . .
C38 O3 Lu1 142.0(2) . .
Lu2 O3 Lu1 97.38(8) . .
C52 O4 Lu1 135.0(3) . .
C54 O5 Lu1 135.3(3) . .
C67 O6 Lu2 135.2(2) . .
C69 O7 Lu2 135.0(2) . .
Lu1 O8 Lu2 112.41(8) 2_665 .
Lu1 O8 Lu1 108.09(8) 2_665 .
Lu2 O8 Lu1 98.36(8) . .
Lu1 O8 H8 112.4 2_665 .
Lu2 O8 H8 112.4 . .
Lu1 O8 H8 112.4 . .
C1 N1 C9 117.8(3) . .
C1 N1 Lu1 127.7(2) . .
C9 N1 Lu1 112.9(2) . .
C10 N2 C5 120.3(4) . .
C16 N3 C24 117.0(3) . .
C16 N3 Lu2 128.4(2) . .
C24 N3 Lu2 114.6(2) . .
C25 N4 C20 119.2(3) . .
C31 N5 C39 118.2(3) . .
C31 N5 Lu2 128.0(2) . .
C39 N5 Lu2 112.9(2) . .
C40 N6 C35 118.8(4) . .
N1 C1 C2 123.7(3) . .
N1 C1 H1A 118.1 . .
C2 C1 H1A 118.1 . .
C3 C2 C1 118.9(4) . .
C3 C2 H2A 120.5 . .
C1 C2 H2A 120.5 . .
C2 C3 C4 120.1(3) . .
C2 C3 H3A 120.0 . .
C4 C3 H3A 120.0 . .
C3 C4 C9 117.2(3) . .
C3 C4 C5 123.8(3) . .
C9 C4 C5 119.0(3) . .
C6 C5 N2 125.0(4) . .
C6 C5 C4 118.6(3) . .
N2 C5 C4 116.3(3) . .
C5 C6 C7 121.6(4) . .
C5 C6 H6A 119.2 . .
C7 C6 H6A 119.2 . .
C8 C7 C6 121.8(3) . .
C8 C7 H7A 119.1 . .
C6 C7 H7A 119.1 . .
O1 C8 C7 124.2(3) . .
O1 C8 C9 118.3(3) . .
C7 C8 C9 117.5(3) . .
N1 C9 C4 122.2(3) . .
N1 C9 C8 116.7(3) . .
C4 C9 C8 121.0(3) . .
N2 C10 C11 121.5(4) . .
N2 C10 H10A 119.3 . .
C11 C10 H10A 119.3 . .
C12 C11 C10 128.0(5) . .
C12 C11 S1 112.1(4) . .
C10 C11 S1 119.9(4) . .
C11 C12 C13 111.6(5) . .
C11 C12 C15 126.6(5) . .
C13 C12 C15 121.8(5) . .
C14 C13 C12 112.7(5) . .
C14 C13 H13A 123.7 . .
C12 C13 H13A 123.7 . .
C13 C14 S1 113.4(4) . .
C13 C14 H14 123.3 . .
S1 C14 H14 123.3 . .
C12 C15 H15A 109.5 . .
C12 C15 H15B 109.5 . .
H15A C15 H15B 109.5 . .
C12 C15 H15C 109.5 . .
H15A C15 H15C 109.5 . .
H15B C15 H15C 109.5 . .
N3 C16 C17 124.0(4) . .
N3 C16 H16A 118.0 . .
C17 C16 H16A 118.0 . .
C18 C17 C16 118.9(4) . .
C18 C17 H17A 120.5 . .
C16 C17 H17A 120.5 . .
C17 C18 C19 120.1(3) . .
C17 C18 H18A 120.0 . .
C19 C18 H18A 120.0 . .
C18 C19 C24 117.5(3) . .
C18 C19 C20 123.3(3) . .
C24 C19 C20 119.2(3) . .
C21 C20 N4 125.5(3) . .
C21 C20 C19 118.0(3) . .
N4 C20 C19 116.5(3) . .
C20 C21 C22 122.8(3) . .
C20 C21 H21A 118.6 . .
C22 C21 H21A 118.6 . .
C23 C22 C21 120.9(3) . .
C23 C22 H22A 119.5 . .
C21 C22 H22A 119.5 . .
O2 C23 C22 123.4(3) . .
O2 C23 C24 118.8(3) . .
C22 C23 C24 117.8(3) . .
N3 C24 C19 122.5(3) . .
N3 C24 C23 116.5(3) . .
C19 C24 C23 121.1(3) . .
N4 C25 C26 122.8(4) . .
N4 C25 H25A 118.6 . .
C26 C25 H25A 118.6 . .
C27 C26 C25 126.8(4) . .
C27 C26 S2 112.2(3) . .
C25 C26 S2 120.9(3) . .
C26 C27 C28 110.4(5) . .
C26 C27 C30 126.0(4) . .
C28 C27 C30 123.5(4) . .
C29 C28 C27 114.5(5) . .
C29 C28 H28A 122.7 . .
C27 C28 H28A 122.7 . .
C28 C29 S2 111.5(4) . .
C28 C29 H29 124.2 . .
S2 C29 H29 124.2 . .
C27 C30 H30A 109.5 . .
C27 C30 H30B 109.5 . .
H30A C30 H30B 109.5 . .
C27 C30 H30C 109.5 . .
H30A C30 H30C 109.5 . .
H30B C30 H30C 109.5 . .
N5 C31 C32 123.4(4) . .
N5 C31 H31A 118.3 . .
C32 C31 H31A 118.3 . .
C33 C32 C31 119.1(4) . .
C33 C32 H32A 120.5 . .
C31 C32 H32A 120.5 . .
C32 C33 C34 120.0(3) . .
C32 C33 H33A 120.0 . .
C34 C33 H33A 120.0 . .
C33 C34 C39 117.7(3) . .
C33 C34 C35 123.5(3) . .
C39 C34 C35 118.8(3) . .
C36 C35 N6 124.4(4) . .
C36 C35 C34 118.9(3) . .
N6 C35 C34 116.5(3) . .
C35 C36 C37 122.0(3) . .
C35 C36 H36A 119.0 . .
C37 C36 H36A 119.0 . .
C38 C37 C36 121.0(3) . .
C38 C37 H37A 119.5 . .
C36 C37 H37A 119.5 . .
O3 C38 C37 124.0(3) . .
O3 C38 C39 118.0(3) . .
C37 C38 C39 118.0(3) . .
N5 C39 C34 121.5(3) . .
N5 C39 C38 117.3(3) . .
C34 C39 C38 121.1(3) . .
N6 C40 C41 121.8(5) . .
N6 C40 C41' 122.4(5) . .
N6 C40 H40A 119.1 . .
C41 C40 H40A 119.1 . .
C41 S3 C44 92.9(4) . .
C42 C41 C40 128.2(8) . .
C42 C41 S3 109.0(7) . .
C40 C41 S3 122.7(5) . .
C41 C42 C43 116.7(10) . .
C41 C42 C45 123.8(10) . .
C43 C42 C45 119.4(9) . .
C44 C43 C42 107.3(10) . .
C44 C43 H43 126.4 . .
C42 C43 H43 126.4 . .
C43 C44 S3 114.1(8) . .
C43 C44 H44 122.9 . .
S3 C44 H44 122.9 . .
C42 C45 H45A 109.5 . .
C42 C45 H45B 109.5 . .
H45A C45 H45B 109.5 . .
C42 C45 H45C 109.5 . .
H45A C45 H45C 109.5 . .
H45B C45 H45C 109.5 . .
C41' S3' C44' 84.9(9) . .
C42' C41' C40 126.4(9) . .
C42' C41' S3' 115.1(8) . .
C40 C41' S3' 118.5(7) . .
C41' C42' C43' 114.8(13) . .
C41' C42' C45' 129.6(11) . .
C43' C42' C45' 115.6(13) . .
C44' C43' C42' 103.3(16) . .
C44' C43' H43' 128.4 . .
C42' C43' H43' 128.4 . .
C43' C44' S3' 121.9(16) . .
C43' C44' H44' 119.0 . .
S3' C44' H44' 119.0 . .
C42' C45' H45D 109.5 . .
C42' C45' H45E 109.5 . .
H45D C45' H45E 109.5 . .
C42' C45' H45F 109.5 . .
H45D C45' H45F 109.5 . .
H45E C45' H45F 109.5 . .
C47 C46 C51 120.0 . .
C47 C46 H46 120.0 . .
C51 C46 H46 120.0 . .
C46 C47 C48 120.0 . .
C46 C47 H47 120.0 . .
C48 C47 H47 120.0 . .
C47 C48 C49 120.0 . .
C47 C48 H48 120.0 . .
C49 C48 H48 120.0 . .
C48 C49 C50 120.0 . .
C48 C49 H49 120.0 . .
C50 C49 H49 120.0 . .
C51 C50 C49 120.0 . .
C51 C50 H50 120.0 . .
C49 C50 H50 120.0 . .
C50 C51 C46 120.0 . .
C50 C51 C52 130.6(5) . .
C46 C51 C52 109.4(5) . .
C47' C46' C51' 120.0 . .
C47' C46' H46' 120.0 . .
C51' C46' H46' 120.0 . .
C48' C47' C46' 120.0 . .
C48' C47' H47' 120.0 . .
C46' C47' H47' 120.0 . .
C49' C48' C47' 120.0 . .
C49' C48' H48' 120.0 . .
C47' C48' H48' 120.0 . .
C48' C49' C50' 120.0 . .
C48' C49' H49' 120.0 . .
C50' C49' H49' 120.0 . .
C51' C50' C49' 120.0 . .
C51' C50' H50' 120.0 . .
C49' C50' H50' 120.0 . .
C50' C51' C46' 120.0 . .
C50' C51' C52 114.9(5) . .
C46' C51' C52 125.0(5) . .
O4 C52 C53 123.9(4) . .
O4 C52 C51 129.5(5) . .
C53 C52 C51 106.6(5) . .
O4 C52 C51' 107.9(5) . .
C53 C52 C51' 128.1(5) . .
C54 C53 C52 122.5(4) . .
C54 C53 H53A 118.8 . .
C52 C53 H53A 118.8 . .
O5 C54 C53 123.7(4) . .
O5 C54 C55 120.9(5) . .
C53 C54 C55 114.4(5) . .
O5 C54 C55' 111.9(5) . .
C53 C54 C55' 124.0(5) . .
C56 C55 C60 120.0 . .
C56 C55 C54 121.8(5) . .
C60 C55 C54 117.9(5) . .
C55 C56 C57 120.0 . .
C55 C56 H56 120.0 . .
C57 C56 H56 120.0 . .
C58 C57 C56 120.0 . .
C58 C57 H57 120.0 . .
C56 C57 H57 120.0 . .
C59 C58 C57 120.0 . .
C59 C58 H58 120.0 . .
C57 C58 H58 120.0 . .
C58 C59 C60 120.0 . .
C58 C59 H59 120.0 . .
C60 C59 H59 120.0 . .
C59 C60 C55 120.0 . .
C59 C60 H60 120.0 . .
C55 C60 H60 120.0 . .
C56' C55' C60' 120.0 . .
C56' C55' C54 124.7(6) . .
C60' C55' C54 115.0(6) . .
C57' C56' C55' 120.0 . .
C57' C56' H56' 120.0 . .
C55' C56' H56' 120.0 . .
C58' C57' C56' 120.0 . .
C58' C57' H57' 120.0 . .
C56' C57' H57' 120.0 . .
C57' C58' C59' 120.0 . .
C57' C58' H58' 120.0 . .
C59' C58' H58' 120.0 . .
C58' C59' C60' 120.0 . .
C58' C59' H59' 120.0 . .
C60' C59' H59' 120.0 . .
C59' C60' C55' 120.0 . .
C59' C60' H60' 120.0 . .
C55' C60' H60' 120.0 . .
C62 C61 C66 121.0(3) . .
C62 C61 H61A 119.5 . .
C66 C61 H61A 119.5 . .
C63 C62 C61 119.8(4) . .
C63 C62 H62A 120.1 . .
C61 C62 H62A 120.1 . .
C64 C63 C62 119.9(4) . .
C64 C63 H63A 120.0 . .
C62 C63 H63A 120.0 . .
C65 C64 C63 120.2(4) . .
C65 C64 H64A 119.9 . .
C63 C64 H64A 119.9 . .
C64 C65 C66 121.0(4) . .
C64 C65 H65A 119.5 . .
C66 C65 H65A 119.5 . .
C61 C66 C65 118.1(3) . .
C61 C66 C67 119.2(3) . .
C65 C66 C67 122.7(3) . .
O6 C67 C68 123.7(3) . .
O6 C67 C66 116.8(3) . .
C68 C67 C66 119.5(3) . .
C69 C68 C67 125.7(3) . .
C69 C68 H68A 117.2 . .
C67 C68 H68A 117.2 . .
O7 C69 C68 123.8(3) . .
O7 C69 C70 117.4(5) . .
C68 C69 C70 118.6(5) . .
O7 C69 C70' 116.7(5) . .
C68 C69 C70' 119.2(5) . .
C71 C70 C75 120.0 . .
C71 C70 C69 119.7(6) . .
C75 C70 C69 120.1(6) . .
C72 C71 C70 120.0 . .
C72 C71 H71 120.0 . .
C70 C71 H71 120.0 . .
C71 C72 C73 120.0 . .
C71 C72 H72 120.0 . .
C73 C72 H72 120.0 . .
C72 C73 C74 120.0 . .
C72 C73 H73 120.0 . .
C74 C73 H73 120.0 . .
C75 C74 C73 120.0 . .
C75 C74 H74 120.0 . .
C73 C74 H74 120.0 . .
C74 C75 C70 120.0 . .
C74 C75 H75 120.0 . .
C70 C75 H75 120.0 . .
C71' C70' C75' 120.0 . .
C71' C70' C69 118.2(7) . .
C75' C70' C69 121.8(7) . .
C72' C71' C70' 120.0 . .
C72' C71' H71' 120.0 . .
C70' C71' H71' 120.0 . .
C71' C72' C73' 120.0 . .
C71' C72' H72' 120.0 . .
C73' C72' H72' 120.0 . .
C74' C73' C72' 120.0 . .
C74' C73' H73' 120.0 . .
C72' C73' H73' 120.0 . .
C73' C74' C75' 120.0 . .
C73' C74' H74' 120.0 . .
C75' C74' H74' 120.0 . .
C74' C75' C70' 120.0 . .
C74' C75' H75' 120.0 . .
C70' C75' H75' 120.0 . .
N7 C76 C77 173.3(10) . .
C76 C77 H77A 109.5 . .
C76 C77 H77B 109.5 . .
H77A C77 H77B 109.5 . .
C76 C77 H77C 109.5 . .
H77A C77 H77C 109.5 . .
H77B C77 H77C 109.5 . .
N8 C78 C79 178.6(8) . .
C78 C79 H79A 109.5 . .
C78 C79 H79B 109.5 . .
H79A C79 H79B 109.5 . .
C78 C79 H79C 109.5 . .
H79A C79 H79C 109.5 . .
H79B C79 H79C 109.5 . .

loop_
_geom_bond_atom_site_label_1
_geom_bond_atom_site_label_2
_geom_bond_distance
_geom_bond_site_symmetry_2
Lu1 O4 2.277(2) .
Lu1 O5 2.283(2) .
Lu1 O8 2.284(2) 2_665
Lu1 O1 2.314(2) .
Lu1 O8 2.319(2) .
Lu1 O3 2.342(2) .
Lu1 O2 2.354(2) .
Lu1 N1 2.478(3) .
Lu1 Lu2 3.4872(3) .
Lu1 Lu1 3.7262(3) 2_665
Lu1 Lu2 3.7996(3) 2_665
Lu2 O7 2.254(2) .
Lu2 O8 2.288(2) .
Lu2 O6 2.292(2) .
Lu2 O3 2.301(2) .
Lu2 O2 2.309(2) .
Lu2 O1 2.383(2) 2_665
Lu2 N5 2.471(3) .
Lu2 N3 2.518(3) .
Lu2 Lu1 3.7996(3) 2_665
S1 C11 1.715(5) .
S1 C14 1.723(6) .
S2 C29 1.706(5) .
S2 C26 1.726(5) .
O1 C8 1.349(4) .
O1 Lu2 2.383(2) 2_665
O2 C23 1.331(4) .
O3 C38 1.331(4) .
O4 C52 1.257(5) .
O5 C54 1.259(5) .
O6 C67 1.269(4) .
O7 C69 1.284(4) .
O8 Lu1 2.284(2) 2_665
O8 H8 1.0000 .
N1 C1 1.321(4) .
N1 C9 1.367(4) .
N2 C10 1.271(6) .
N2 C5 1.415(5) .
N3 C16 1.324(4) .
N3 C24 1.377(4) .
N4 C25 1.274(5) .
N4 C20 1.420(4) .
N5 C31 1.327(5) .
N5 C39 1.368(4) .
N6 C40 1.263(5) .
N6 C35 1.410(5) .
C1 C2 1.399(5) .
C1 H1A 0.9500 .
C2 C3 1.364(6) .
C2 H2A 0.9500 .
C3 C4 1.401(5) .
C3 H3A 0.9500 .
C4 C9 1.424(5) .
C4 C5 1.425(6) .
C5 C6 1.378(6) .
C6 C7 1.405(5) .
C6 H6A 0.9500 .
C7 C8 1.375(5) .
C7 H7A 0.9500 .
C8 C9 1.427(5) .
C10 C11 1.458(6) .
C10 H10A 0.9500 .
C11 C12 1.377(7) .
C12 C13 1.415(7) .
C12 C15 1.442(9) .
C13 C14 1.326(8) .
C13 H13A 0.9500 .
C14 H14 0.9500 .
C15 H15A 0.9800 .
C15 H15B 0.9800 .
C15 H15C 0.9800 .
C16 C17 1.410(5) .
C16 H16A 0.9500 .
C17 C18 1.357(6) .
C17 H17A 0.9500 .
C18 C19 1.399(5) .
C18 H18A 0.9500 .
C19 C24 1.421(5) .
C19 C20 1.434(5) .
C20 C21 1.371(5) .
C21 C22 1.403(5) .
C21 H21A 0.9500 .
C22 C23 1.386(5) .
C22 H22A 0.9500 .
C23 C24 1.423(5) .
C25 C26 1.450(5) .
C25 H25A 0.9500 .
C26 C27 1.369(6) .
C27 C28 1.416(6) .
C27 C30 1.501(7) .
C28 C29 1.345(7) .
C28 H28A 0.9500 .
C29 H29 0.9500 .
C30 H30A 0.9800 .
C30 H30B 0.9800 .
C30 H30C 0.9800 .
C31 C32 1.397(5) .
C31 H31A 0.9500 .
C32 C33 1.356(6) .
C32 H32A 0.9500 .
C33 C34 1.405(5) .
C33 H33A 0.9500 .
C34 C39 1.418(5) .
C34 C35 1.429(5) .
C35 C36 1.370(5) .
C36 C37 1.405(5) .
C36 H36A 0.9500 .
C37 C38 1.384(5) .
C37 H37A 0.9500 .
C38 C39 1.423(5) .
C40 C41 1.455(7) .
C40 C41' 1.469(9) .
C40 H40A 0.9500 .
S3 C41 1.677(7) .
S3 C44 1.693(7) .
C41 C42 1.337(9) .
C42 C43 1.442(9) .
C42 C45 1.532(9) .
C43 C44 1.336(8) .
C43 H43 0.9500 .
C44 H44 0.9500 .
C45 H45A 0.9800 .
C45 H45B 0.9800 .
C45 H45C 0.9800 .
S3' C41' 1.708(9) .
S3' C44' 1.710(10) .
C41' C42' 1.332(9) .
C42' C43' 1.439(9) .
C42' C45' 1.459(10) .
C43' C44' 1.337(10) .
C43' H43' 0.9500 .
C44' H44' 0.9500 .
C45' H45D 0.9800 .
C45' H45E 0.9800 .
C45' H45F 0.9800 .
C46 C47 1.3900 .
C46 C51 1.3900 .
C46 H46 0.9500 .
C47 C48 1.3900 .
C47 H47 0.9500 .
C48 C49 1.3900 .
C48 H48 0.9500 .
C49 C50 1.3900 .
C49 H49 0.9500 .
C50 C51 1.3900 .
C50 H50 0.9500 .
C51 C52 1.485(5) .
C46' C47' 1.3900 .
C46' C51' 1.3900 .
C46' H46' 0.9500 .
C47' C48' 1.3900 .
C47' H47' 0.9500 .
C48' C49' 1.3900 .
C48' H48' 0.9500 .
C49' C50' 1.3900 .
C49' H49' 0.9500 .
C50' C51' 1.3900 .
C50' H50' 0.9500 .
C51' C52 1.573(5) .
C52 C53 1.394(8) .
C53 C54 1.391(7) .
C53 H53A 0.9500 .
C54 C55 1.460(6) .
C54 C55' 1.603(7) .
C55 C56 1.3900 .
C55 C60 1.3900 .
C56 C57 1.3900 .
C56 H56 0.9500 .
C57 C58 1.3900 .
C57 H57 0.9500 .
C58 C59 1.3900 .
C58 H58 0.9500 .
C59 C60 1.3900 .
C59 H59 0.9500 .
C60 H60 0.9500 .
C55' C56' 1.3900 .
C55' C60' 1.3900 .
C56' C57' 1.3900 .
C56' H56' 0.9500 .
C57' C58' 1.3900 .
C57' H57' 0.9500 .
C58' C59' 1.3900 .
C58' H58' 0.9500 .
C59' C60' 1.3900 .
C59' H59' 0.9500 .
C60' H60' 0.9500 .
C61 C62 1.389(5) .
C61 C66 1.392(5) .
C61 H61A 0.9500 .
C62 C63 1.385(5) .
C62 H62A 0.9500 .
C63 C64 1.381(6) .
C63 H63A 0.9500 .
C64 C65 1.380(5) .
C64 H64A 0.9500 .
C65 C66 1.398(5) .
C65 H65A 0.9500 .
C66 C67 1.499(5) .
C67 C68 1.391(5) .
C68 C69 1.388(5) .
C68 H68A 0.9500 .
C69 C70 1.510(6) .
C69 C70' 1.513(7) .
C70 C71 1.3900 .
C70 C75 1.3900 .
C71 C72 1.3900 .
C71 H71 0.9500 .
C72 C73 1.3900 .
C72 H72 0.9500 .
C73 C74 1.3900 .
C73 H73 0.9500 .
C74 C75 1.3900 .
C74 H74 0.9500 .
C75 H75 0.9500 .
C70' C71' 1.3900 .
C70' C75' 1.3900 .
C71' C72' 1.3900 .
C71' H71' 0.9500 .
C72' C73' 1.3900 .
C72' H72' 0.9500 .
C73' C74' 1.3900 .
C73' H73' 0.9500 .
C74' C75' 1.3900 .
C74' H74' 0.9500 .
C75' H75' 0.9500 .
N7 C76 1.102(8) .
N8 C78 1.115(7) .
C76 C77 1.346(7) .
C77 H77A 0.9800 .
C77 H77B 0.9800 .
C77 H77C 0.9800 .
C78 C79 1.457(9) .
C79 H79A 0.9800 .
C79 H79B 0.9800 .
C79 H79C 0.9800 .

loop_
_geom_torsion_atom_site_label_1
_geom_torsion_atom_site_label_2
_geom_torsion_atom_site_label_3
_geom_torsion_atom_site_label_4
_geom_torsion
_geom_torsion_site_symmetry_1
C9 N1 C1 C2 -0.2(6) .
Lu1 N1 C1 C2 164.6(3) .
N1 C1 C2 C3 -0.4(7) .
C1 C2 C3 C4 0.6(7) .
C2 C3 C4 C9 -0.2(7) .
C2 C3 C4 C5 -180.0(4) .
C10 N2 C5 C6 27.5(8) .
C10 N2 C5 C4 -157.5(5) .
C3 C4 C5 C6 175.6(4) .
C9 C4 C5 C6 -4.2(6) .
C3 C4 C5 N2 0.3(7) .
C9 C4 C5 N2 -179.5(4) .
N2 C5 C6 C7 179.8(4) .
C4 C5 C6 C7 4.9(7) .
C5 C6 C7 C8 0.0(7) .
Lu1 O1 C8 C7 155.4(3) .
Lu2 O1 C8 C7 -59.0(5) 2_665
Lu1 O1 C8 C9 -24.9(4) .
Lu2 O1 C8 C9 120.7(3) 2_665
C6 C7 C8 O1 174.3(3) .
C6 C7 C8 C9 -5.4(6) .
C1 N1 C9 C4 0.7(5) .
Lu1 N1 C9 C4 -166.4(3) .
C1 N1 C9 C8 -178.7(3) .
Lu1 N1 C9 C8 14.2(4) .
C3 C4 C9 N1 -0.5(6) .
C5 C4 C9 N1 179.3(4) .
C3 C4 C9 C8 178.9(4) .
C5 C4 C9 C8 -1.3(6) .
O1 C8 C9 N1 5.7(5) .
C7 C8 C9 N1 -174.6(3) .
O1 C8 C9 C4 -173.7(3) .
C7 C8 C9 C4 6.0(5) .
C5 N2 C10 C11 -174.7(5) .
N2 C10 C11 C12 179.4(6) .
N2 C10 C11 S1 2.1(8) .
C14 S1 C11 C12 -1.2(5) .
C14 S1 C11 C10 176.5(5) .
C10 C11 C12 C13 -176.2(6) .
S1 C11 C12 C13 1.2(7) .
C10 C11 C12 C15 5.2(11) .
S1 C11 C12 C15 -177.3(6) .
C11 C12 C13 C14 -0.7(9) .
C15 C12 C13 C14 178.0(7) .
C12 C13 C14 S1 -0.2(9) .
C11 S1 C14 C13 0.8(7) .
C24 N3 C16 C17 -2.7(5) .
Lu2 N3 C16 C17 178.6(3) .
N3 C16 C17 C18 3.3(6) .
C16 C17 C18 C19 -0.3(6) .
C17 C18 C19 C24 -2.7(6) .
C17 C18 C19 C20 177.1(4) .
C25 N4 C20 C21 -12.4(6) .
C25 N4 C20 C19 170.3(4) .
C18 C19 C20 C21 -178.2(4) .
C24 C19 C20 C21 1.6(5) .
C18 C19 C20 N4 -0.7(5) .
C24 C19 C20 N4 179.1(3) .
N4 C20 C21 C22 179.7(4) .
C19 C20 C21 C22 -3.0(6) .
C20 C21 C22 C23 0.0(6) .
Lu2 O2 C23 C22 -169.2(3) .
Lu1 O2 C23 C22 34.2(5) .
Lu2 O2 C23 C24 9.3(4) .
Lu1 O2 C23 C24 -147.3(3) .
C21 C22 C23 O2 -177.2(3) .
C21 C22 C23 C24 4.2(6) .
C16 N3 C24 C19 -0.7(5) .
Lu2 N3 C24 C19 178.2(3) .
C16 N3 C24 C23 -179.9(3) .
Lu2 N3 C24 C23 -1.0(4) .
C18 C19 C24 N3 3.3(5) .
C20 C19 C24 N3 -176.4(3) .
C18 C19 C24 C23 -177.5(3) .
C20 C19 C24 C23 2.7(5) .
O2 C23 C24 N3 -5.0(5) .
C22 C23 C24 N3 173.6(3) .
O2 C23 C24 C19 175.8(3) .
C22 C23 C24 C19 -5.6(5) .
C20 N4 C25 C26 177.9(4) .
N4 C25 C26 C27 -167.8(4) .
N4 C25 C26 S2 12.8(6) .
C29 S2 C26 C27 0.5(4) .
C29 S2 C26 C25 180.0(4) .
C25 C26 C27 C28 179.4(4) .
S2 C26 C27 C28 -1.2(5) .
C25 C26 C27 C30 -0.2(8) .
S2 C26 C27 C30 179.2(4) .
C26 C27 C28 C29 1.4(6) .
C30 C27 C28 C29 -179.0(5) .
C27 C28 C29 S2 -1.0(6) .
C26 S2 C29 C28 0.3(4) .
C39 N5 C31 C32 0.4(6) .
Lu2 N5 C31 C32 168.2(3) .
N5 C31 C32 C33 -2.2(7) .
C31 C32 C33 C34 1.1(6) .
C32 C33 C34 C39 1.6(6) .
C32 C33 C34 C35 -179.0(4) .
C40 N6 C35 C36 -34.0(6) .
C40 N6 C35 C34 149.7(4) .
C33 C34 C35 C36 -177.1(4) .
C39 C34 C35 C36 2.3(5) .
C33 C34 C35 N6 -0.5(6) .
C39 C34 C35 N6 178.9(3) .
N6 C35 C36 C37 -176.8(4) .
C34 C35 C36 C37 -0.5(6) .
C35 C36 C37 C38 -0.8(6) .
Lu2 O3 C38 C37 162.1(3) .
Lu1 O3 C38 C37 -0.8(6) .
Lu2 O3 C38 C39 -19.6(4) .
Lu1 O3 C38 C39 177.5(2) .
C36 C37 C38 O3 178.6(3) .
C36 C37 C38 C39 0.3(5) .
C31 N5 C39 C34 2.4(5) .
Lu2 N5 C39 C34 -167.2(3) .
C31 N5 C39 C38 -177.6(3) .
Lu2 N5 C39 C38 12.9(4) .
C33 C34 C39 N5 -3.4(5) .
C35 C34 C39 N5 177.2(3) .
C33 C34 C39 C38 176.6(3) .
C35 C34 C39 C38 -2.8(5) .
O3 C38 C39 N5 3.1(5) .
C37 C38 C39 N5 -178.5(3) .
O3 C38 C39 C34 -176.8(3) .
C37 C38 C39 C34 1.6(5) .
C35 N6 C40 C41 173.1(5) .
C35 N6 C40 C41' -178.2(7) .
N6 C40 C41 C42 -179.3(5) .
N6 C40 C41 S3 -4.5(8) .
C44 S3 C41 C42 0.4(3) .
C44 S3 C41 C40 -175.3(7) .
C40 C41 C42 C43 175.0(8) .
S3 C41 C42 C43 -0.5(2) .
C40 C41 C42 C45 -5.5(8) .
S3 C41 C42 C45 179.1(3) .
C41 C42 C43 C44 0.2(3) .
C45 C42 C43 C44 -179.4(4) .
C42 C43 C44 S3 0.1(4) .
C41 S3 C44 C43 -0.3(4) .
N6 C40 C41' C42' 14.6(11) .
N6 C40 C41' S3' -165.1(5) .
C44' S3' C41' C42' -0.5(3) .
C44' S3' C41' C40 179.3(11) .
C40 C41' C42' C43' -179.5(12) .
S3' C41' C42' C43' 0.3(2) .
C40 C41' C42' C45' 0.4(12) .
S3' C41' C42' C45' -179.8(4) .
C41' C42' C43' C44' 0.2(3) .
C45' C42' C43' C44' -179.7(4) .
C42' C43' C44' S3' -0.7(5) .
C41' S3' C44' C43' 0.7(5) .
C51 C46 C47 C48 0.0 .
C46 C47 C48 C49 0.0 .
C47 C48 C49 C50 0.0 .
C48 C49 C50 C51 0.0 .
C49 C50 C51 C46 0.0 .
C49 C50 C51 C52 -177.4(9) .
C47 C46 C51 C50 0.0 .
C47 C46 C51 C52 177.9(7) .
C51' C46' C47' C48' 0.0 .
C46' C47' C48' C49' 0.0 .
C47' C48' C49' C50' 0.0 .
C48' C49' C50' C51' 0.0 .
C49' C50' C51' C46' 0.0 .
C49' C50' C51' C52 -177.4(6) .
C47' C46' C51' C50' 0.0 .
C47' C46' C51' C52 177.2(7) .
Lu1 O4 C52 C53 21.0(7) .
Lu1 O4 C52 C51 -158.0(5) .
Lu1 O4 C52 C51' -163.2(4) .
C50 C51 C52 O4 156.2(5) .
C46 C51 C52 O4 -21.4(8) .
C50 C51 C52 C53 -23.0(8) .
C46 C51 C52 C53 159.4(4) .
C50' C51' C52 O4 154.5(4) .
C46' C51' C52 O4 -22.8(6) .
C50' C51' C52 C53 -29.9(8) .
C46' C51' C52 C53 152.8(5) .
O4 C52 C53 C54 5.7(8) .
C51 C52 C53 C54 -175.1(6) .
C51' C52 C53 C54 -169.3(6) .
Lu1 O5 C54 C53 -17.0(7) .
Lu1 O5 C54 C55 175.3(4) .
Lu1 O5 C54 C55' 156.2(4) .
C52 C53 C54 O5 -7.6(8) .
C52 C53 C54 C55 160.8(5) .
C52 C53 C54 C55' -179.9(6) .
O5 C54 C55 C56 -162.3(5) .
C53 C54 C55 C56 28.9(8) .
O5 C54 C55 C60 11.6(7) .
C53 C54 C55 C60 -157.2(5) .
C60 C55 C56 C57 0.0 .
C54 C55 C56 C57 173.8(6) .
C55 C56 C57 C58 0.0 .
C56 C57 C58 C59 0.0 .
C57 C58 C59 C60 0.0 .
C58 C59 C60 C55 0.0 .
C56 C55 C60 C59 0.0 .
C54 C55 C60 C59 -174.0(6) .
O5 C54 C55' C56' -135.0(6) .
C53 C54 C55' C56' 38.1(9) .
O5 C54 C55' C60' 51.7(7) .
C53 C54 C55' C60' -135.2(6) .
C60' C55' C56' C57' 0.0 .
C54 C55' C56' C57' -173.0(8) .
C55' C56' C57' C58' 0.0 .
C56' C57' C58' C59' 0.0 .
C57' C58' C59' C60' 0.0 .
C58' C59' C60' C55' 0.0 .
C56' C55' C60' C59' 0.0 .
C54 C55' C60' C59' 173.6(7) .
C66 C61 C62 C63 -0.8(6) .
C61 C62 C63 C64 -0.4(7) .
C62 C63 C64 C65 1.1(7) .
C63 C64 C65 C66 -0.6(6) .
C62 C61 C66 C65 1.2(6) .
C62 C61 C66 C67 -178.7(4) .
C64 C65 C66 C61 -0.5(6) .
C64 C65 C66 C67 179.4(4) .
Lu2 O6 C67 C68 -4.9(6) .
Lu2 O6 C67 C66 175.0(2) .
C61 C66 C67 O6 11.7(5) .
C65 C66 C67 O6 -168.2(3) .
C61 C66 C67 C68 -168.4(4) .
C65 C66 C67 C68 11.7(6) .
O6 C67 C68 C69 0.9(7) .
C66 C67 C68 C69 -179.0(4) .
Lu2 O7 C69 C68 15.5(6) .
Lu2 O7 C69 C70 -170.2(6) .
Lu2 O7 C69 C70' -159.1(6) .
C67 C68 C69 O7 -6.0(7) .
C67 C68 C69 C70 179.8(6) .
C67 C68 C69 C70' 168.5(7) .
O7 C69 C70 C71 -3.1(8) .
C68 C69 C70 C71 171.5(6) .
O7 C69 C70 C75 173.0(6) .
C68 C69 C70 C75 -12.5(11) .
C75 C70 C71 C72 0.0 .
C69 C70 C71 C72 176.0(9) .
C70 C71 C72 C73 0.0 .
C71 C72 C73 C74 0.0 .
C72 C73 C74 C75 0.0 .
C73 C74 C75 C70 0.0 .
C71 C70 C75 C74 0.0 .
C69 C70 C75 C74 -176.0(9) .
O7 C69 C70' C71' -33.8(7) .
C68 C69 C70' C71' 151.4(6) .
O7 C69 C70' C75' 147.6(7) .
C68 C69 C70' C75' -27.3(11) .
C75' C70' C71' C72' 0.0 .
C69 C70' C71' C72' -178.7(10) .
C70' C71' C72' C73' 0.0 .
C71' C72' C73' C74' 0.0 .
C72' C73' C74' C75' 0.0 .
C73' C74' C75' C70' 0.0 .
C71' C70' C75' C74' 0.0 .
C69 C70' C75' C74' 178.6(10) .
